data_7057268
loop_
_publ_author_name
'Jiang, Liang'
'Gao, Hu'
'Gai, Lizhi'
'Shen, Zhen'

_publ_section_title
;
 J-Aggregation induced emission enhancement of a thienyl substituted
 bis(difluoroboron)-1,2-bis((1H-pyrrol-2-yl)methylene)hydrazine (BOPHY)
 dye
;
_journal_issue 10
_journal_name_full 'New Journal of Chemistry'
_journal_page_first 8271
_journal_paper_doi 10.1039/C8NJ00031J
_journal_volume 42
_journal_year 2018
_chemical_formula_sum 'C26 H24 B2 F4 N4'
_chemical_formula_weight 490.11
_chemical_name_systematic 2,7-diphenyl-1,3,6,8-tetramethylBOPHY
_space_group_crystal_system monoclinic
_space_group_IT_number 14
_space_group_name_Hall '-P 2ybc'
_space_group_name_H-M_alt 'P 1 21/c 1'
_symmetry_space_group_name_Hall '-P 2ybc'
_symmetry_space_group_name_H-M 'P 1 21/c 1'
_atom_sites_solution_hydrogens geom
_audit_creation_method SHELXL-2016/6
_audit_update_record
;
2017-11-24 deposited with the CCDC.
2018-04-10 downloaded from the CCDC.
;
_cell_angle_alpha 90
_cell_angle_beta 110.775(2)
_cell_angle_gamma 90
_cell_formula_units_Z 4
_cell_length_a 8.4590(5)
_cell_length_b 32.400(2)
_cell_length_c 8.9587(5)
_cell_measurement_reflns_used 5004
_cell_measurement_temperature 153(2)
_cell_measurement_theta_max 26.67
_cell_measurement_theta_min 2.51
_cell_volume 2295.7(2)
_computing_cell_refinement 'Bruker SAINT'
_computing_data_collection 'Bruker APEX2'
_computing_data_reduction 'Bruker SAINT'
_computing_molecular_graphics 'Bruker SHELXTL'
_computing_publication_material 'Bruker SHELXTL'
_computing_structure_refinement 'SHELXL-2016/6 (Sheldrick, 2016)'
_computing_structure_solution 'SHELXT 2014/5 (Sheldrick, 2014)'
_diffrn_ambient_temperature 153(2)
_diffrn_measured_fraction_theta_full 0.999
_diffrn_measured_fraction_theta_max 0.997
_diffrn_measurement_device_type 'Bruker APEX-II CCD'
_diffrn_measurement_method '\f and \w scans'
_diffrn_radiation_type MoK\a
_diffrn_radiation_wavelength 0.71073
_diffrn_reflns_av_R_equivalents 0.0659
_diffrn_reflns_av_unetI/netI 0.0652
_diffrn_reflns_Laue_measured_fraction_full 0.999
_diffrn_reflns_Laue_measured_fraction_max 0.997
_diffrn_reflns_limit_h_max 10
_diffrn_reflns_limit_h_min -11
_diffrn_reflns_limit_k_max 42
_diffrn_reflns_limit_k_min -33
_diffrn_reflns_limit_l_max 11
_diffrn_reflns_limit_l_min -11
_diffrn_reflns_number 20473
_diffrn_reflns_point_group_measured_fraction_full 0.999
_diffrn_reflns_point_group_measured_fraction_max 0.997
_diffrn_reflns_theta_full 25.242
_diffrn_reflns_theta_max 27.559
_diffrn_reflns_theta_min 2.512
_exptl_absorpt_coefficient_mu 0.107
_exptl_crystal_colour Yellow
_exptl_crystal_density_diffrn 1.418
_exptl_crystal_description block
_exptl_crystal_F_000 1016
_exptl_crystal_size_max 0.220
_exptl_crystal_size_mid 0.210
_exptl_crystal_size_min 0.180
_refine_diff_density_max 0.527
_refine_diff_density_min -0.269
_refine_diff_density_rms 0.060
_refine_ls_extinction_method none
_refine_ls_goodness_of_fit_ref 1.036
_refine_ls_hydrogen_treatment constr
_refine_ls_matrix_type full
_refine_ls_number_parameters 329
_refine_ls_number_reflns 5275
_refine_ls_number_restraints 0
_refine_ls_restrained_S_all 1.036
_refine_ls_R_factor_all 0.0999
_refine_ls_R_factor_gt 0.0600
_refine_ls_shift/su_max 0.000
_refine_ls_shift/su_mean 0.000
_refine_ls_structure_factor_coef Fsqd
_refine_ls_weighting_details 'w=1/[\s^2^(Fo^2^)+(0.0713P)^2^+0.9206P] where P=(Fo^2^+2Fc^2^)/3'
_refine_ls_weighting_scheme calc
_refine_ls_wR_factor_gt 0.1358
_refine_ls_wR_factor_ref 0.1525
_reflns_Friedel_coverage 0.000
_reflns_number_gt 3575
_reflns_number_total 5275
_reflns_threshold_expression 'I > 2\s(I)'
_cod_data_source_file c8nj00031j2.cif
_cod_data_source_block 20171025SZ_0m_a
_cod_depositor_comments 'Adding full bibliography for 7057268--7057269.cif.'
_cod_database_code 7057268
_shelx_shelxl_version_number 2016/6
_shelx_space_group_comment
;
The symmetry employed for this shelxl refinement is uniquely defined
by the following loop, which should always be used as a source of
symmetry information in preference to the above space-group names.
They are only intended as comments.
;
_shelx_estimated_absorpt_t_min 0.977
_shelx_estimated_absorpt_t_max 0.981

loop_
_space_group_symop_operation_xyz
'x, y, z'
'-x, y+1/2, -z+1/2'
'-x, -y, -z'
'x, -y-1/2, z-1/2'

loop_
_atom_site_label
_atom_site_type_symbol
_atom_site_fract_x
_atom_site_fract_y
_atom_site_fract_z
_atom_site_U_iso_or_equiv
_atom_site_adp_type
_atom_site_occupancy
_atom_site_site_symmetry_order
_atom_site_calc_flag
_atom_site_refinement_flags_posn
_atom_site_refinement_flags_adp
B1 B 0.9465(3) 0.44153(8) 1.0628(3) 0.0203(5) Uani 1 1 d . .
B2 B 0.4948(3) 0.48964(8) 0.7706(3) 0.0208(5) Uani 1 1 d . .
C1 C 0.7693(3) 0.35118(8) 0.4136(3) 0.0268(5) Uani 1 1 d . .
H1 H 0.738282 0.377815 0.368328 0.032 Uiso 1 1 calc R U
C2 C 0.7324(3) 0.31671(8) 0.3155(3) 0.0332(6) Uani 1 1 d . .
H2 H 0.676961 0.320029 0.203644 0.040 Uiso 1 1 calc R U
C3 C 0.7750(3) 0.27766(8) 0.3782(3) 0.0353(6) Uani 1 1 d . .
H3 H 0.747836 0.254188 0.310274 0.042 Uiso 1 1 calc R U
C4 C 0.8579(3) 0.27296(8) 0.5413(3) 0.0327(6) Uani 1 1 d . .
H4 H 0.888038 0.246198 0.585633 0.039 Uiso 1 1 calc R U
C5 C 0.8967(3) 0.30740(7) 0.6397(3) 0.0272(5) Uani 1 1 d . .
H5 H 0.955134 0.303924 0.751049 0.033 Uiso 1 1 calc R U
C6 C 0.8517(3) 0.34711(7) 0.5785(3) 0.0225(5) Uani 1 1 d . .
C7 C 0.8926(3) 0.38383(7) 0.6845(3) 0.0215(5) Uani 1 1 d . .
C8 C 0.8748(3) 0.38651(7) 0.8361(3) 0.0198(5) Uani 1 1 d . .
C9 C 0.8172(3) 0.35469(7) 0.9262(3) 0.0270(5) Uani 1 1 d . .
H9A H 0.915859 0.340976 1.003141 0.041 Uiso 1 1 calc R U
H9B H 0.746816 0.334216 0.851439 0.041 Uiso 1 1 calc R U
H9C H 0.751210 0.367984 0.983221 0.041 Uiso 1 1 calc R U
C10 C 0.9533(3) 0.42192(7) 0.6554(2) 0.0196(5) Uani 1 1 d . .
C11 C 0.9922(3) 0.43547(7) 0.5118(3) 0.0239(5) Uani 1 1 d . .
H11A H 1.029638 0.411656 0.465631 0.036 Uiso 1 1 calc R U
H11B H 1.081881 0.456327 0.543805 0.036 Uiso 1 1 calc R U
H11C H 0.890305 0.447281 0.432365 0.036 Uiso 1 1 calc R U
C12 C 0.9706(3) 0.44692(7) 0.7880(2) 0.0186(5) Uani 1 1 d . .
C13 C 1.0183(3) 0.48777(7) 0.8154(2) 0.0205(5) Uani 1 1 d . .
H13 H 1.050503 0.501302 0.736511 0.025 Uiso 1 1 calc R U
C14 C 0.2435(3) 0.33888(7) 0.4645(3) 0.0271(5) Uani 1 1 d . .
H14 H 0.205090 0.364319 0.411221 0.033 Uiso 1 1 calc R U
C15 C 0.2047(3) 0.30237(8) 0.3794(3) 0.0336(6) Uani 1 1 d . .
H15 H 0.140441 0.302935 0.268292 0.040 Uiso 1 1 calc R U
C16 C 0.2586(3) 0.26516(8) 0.4547(3) 0.0343(6) Uani 1 1 d . .
H16 H 0.230370 0.240109 0.396068 0.041 Uiso 1 1 calc R U
C17 C 0.3538(3) 0.26443(7) 0.6156(3) 0.0311(6) Uani 1 1 d . .
H17 H 0.392046 0.238841 0.667674 0.037 Uiso 1 1 calc R U
C18 C 0.3938(3) 0.30107(7) 0.7019(3) 0.0259(5) Uani 1 1 d . .
H18 H 0.459649 0.300253 0.812537 0.031 Uiso 1 1 calc R U
C19 C 0.3387(3) 0.33889(7) 0.6283(3) 0.0223(5) Uani 1 1 d . .
C20 C 0.3790(3) 0.37788(7) 0.7195(3) 0.0203(5) Uani 1 1 d . .
C21 C 0.4346(3) 0.41458(7) 0.6684(3) 0.0200(5) Uani 1 1 d . .
C22 C 0.4672(3) 0.42273(7) 0.5177(3) 0.0257(5) Uani 1 1 d . .
H22A H 0.367685 0.435896 0.439841 0.039 Uiso 1 1 calc R U
H22B H 0.490068 0.396606 0.474109 0.039 Uiso 1 1 calc R U
H22C H 0.565119 0.441045 0.540360 0.039 Uiso 1 1 calc R U
C23 C 0.3651(3) 0.38633(7) 0.8684(3) 0.0201(5) Uani 1 1 d . .
C24 C 0.3067(3) 0.35831(7) 0.9717(3) 0.0251(5) Uani 1 1 d . .
H24A H 0.224259 0.338586 0.904428 0.038 Uiso 1 1 calc R U
H24B H 0.253978 0.374748 1.033200 0.038 Uiso 1 1 calc R U
H24C H 0.403844 0.343296 1.045100 0.038 Uiso 1 1 calc R U
C25 C 0.4145(3) 0.42773(7) 0.9044(3) 0.0188(5) Uani 1 1 d . .
C26 C 0.4254(3) 0.45151(7) 1.0358(3) 0.0212(5) Uani 1 1 d . .
H26 H 0.393867 0.438815 1.116638 0.025 Uiso 1 1 calc R U
F1 F 0.80820(17) 0.43595(4) 1.10703(15) 0.0286(3) Uani 1 1 d . .
F2 F 1.08938(18) 0.42419(4) 1.17601(15) 0.0291(3) Uani 1 1 d . .
F3 F 0.35755(17) 0.50972(4) 0.65985(15) 0.0285(3) Uani 1 1 d . .
F4 F 0.63898(17) 0.49717(4) 0.73736(16) 0.0284(3) Uani 1 1 d . .
N1 N 0.9218(2) 0.42470(6) 0.8966(2) 0.0191(4) Uani 1 1 d . .
N2 N 1.0233(2) 0.50986(5) 0.9413(2) 0.0179(4) Uani 1 1 d . .
N3 N 0.4573(2) 0.44411(5) 0.7802(2) 0.0191(4) Uani 1 1 d . .
N4 N 0.4760(2) 0.49046(5) 1.0587(2) 0.0186(4) Uani 1 1 d . .

loop_
_atom_site_aniso_label
_atom_site_aniso_U_11
_atom_site_aniso_U_22
_atom_site_aniso_U_33
_atom_site_aniso_U_23
_atom_site_aniso_U_13
_atom_site_aniso_U_12
B1 0.0247(14) 0.0199(13) 0.0168(12) 0.0017(10) 0.0080(11) 0.0005(11)
B2 0.0217(13) 0.0160(13) 0.0258(13) 0.0001(11) 0.0097(11) 0.0009(10)
C1 0.0260(13) 0.0273(13) 0.0238(12) -0.0001(10) 0.0049(10) 0.0058(10)
C2 0.0317(14) 0.0410(16) 0.0228(12) -0.0107(11) 0.0047(11) -0.0016(12)
C3 0.0358(15) 0.0308(15) 0.0396(15) -0.0178(12) 0.0138(13) -0.0071(12)
C4 0.0387(15) 0.0216(13) 0.0404(15) -0.0026(11) 0.0174(13) -0.0011(11)
C5 0.0311(14) 0.0237(13) 0.0260(12) -0.0009(10) 0.0090(11) -0.0007(10)
C6 0.0221(12) 0.0236(12) 0.0221(11) -0.0024(10) 0.0081(10) 0.0006(10)
C7 0.0217(12) 0.0210(12) 0.0198(11) 0.0001(9) 0.0048(9) 0.0030(9)
C8 0.0203(11) 0.0169(11) 0.0201(11) 0.0010(9) 0.0048(9) 0.0025(9)
C9 0.0326(14) 0.0219(13) 0.0270(12) -0.0003(10) 0.0112(11) -0.0043(10)
C10 0.0224(12) 0.0197(12) 0.0160(10) 0.0021(9) 0.0059(9) 0.0054(9)
C11 0.0307(13) 0.0240(12) 0.0187(11) 0.0001(10) 0.0108(10) 0.0041(10)
C12 0.0200(11) 0.0195(12) 0.0169(10) 0.0050(9) 0.0071(9) 0.0050(9)
C13 0.0209(11) 0.0235(12) 0.0170(10) 0.0036(9) 0.0064(9) 0.0040(9)
C14 0.0290(13) 0.0219(13) 0.0281(12) -0.0008(10) 0.0072(11) 0.0047(10)
C15 0.0344(15) 0.0339(15) 0.0298(13) -0.0109(11) 0.0079(12) -0.0007(12)
C16 0.0397(16) 0.0236(13) 0.0438(16) -0.0146(12) 0.0198(13) -0.0057(11)
C17 0.0356(15) 0.0148(12) 0.0457(16) -0.0022(11) 0.0181(13) 0.0021(10)
C18 0.0268(13) 0.0219(13) 0.0296(13) 0.0005(10) 0.0105(11) -0.0003(10)
C19 0.0219(12) 0.0187(12) 0.0278(12) -0.0020(10) 0.0106(10) 0.0004(9)
C20 0.0181(11) 0.0176(11) 0.0230(11) 0.0003(9) 0.0043(9) 0.0016(9)
C21 0.0197(11) 0.0162(11) 0.0212(11) 0.0009(9) 0.0035(9) 0.0020(9)
C22 0.0312(14) 0.0229(13) 0.0244(12) -0.0020(10) 0.0115(11) -0.0003(10)
C23 0.0180(11) 0.0163(11) 0.0238(11) 0.0021(9) 0.0046(9) 0.0018(9)
C24 0.0296(13) 0.0168(12) 0.0291(12) 0.0005(10) 0.0107(11) -0.0015(10)
C25 0.0191(11) 0.0151(11) 0.0207(11) 0.0025(9) 0.0054(9) -0.0004(9)
C26 0.0216(12) 0.0172(11) 0.0244(11) 0.0019(9) 0.0076(10) -0.0014(9)
F1 0.0357(8) 0.0266(8) 0.0308(7) -0.0033(6) 0.0207(7) -0.0054(6)
F2 0.0380(8) 0.0226(7) 0.0212(7) 0.0037(6) 0.0036(6) 0.0045(6)
F3 0.0337(8) 0.0230(7) 0.0254(7) 0.0036(6) 0.0062(6) 0.0049(6)
F4 0.0316(8) 0.0253(7) 0.0340(8) -0.0031(6) 0.0186(7) -0.0047(6)
N1 0.0222(10) 0.0174(10) 0.0166(9) 0.0023(8) 0.0057(8) 0.0017(8)
N2 0.0232(10) 0.0169(10) 0.0137(8) 0.0038(7) 0.0066(8) 0.0016(7)
N3 0.0212(10) 0.0155(10) 0.0199(9) 0.0009(8) 0.0064(8) 0.0004(8)
N4 0.0222(10) 0.0153(10) 0.0187(9) 0.0019(7) 0.0076(8) -0.0003(7)

loop_
_atom_type_symbol
_atom_type_description
_atom_type_scat_dispersion_real
_atom_type_scat_dispersion_imag
_atom_type_scat_source
C C 0.0033 0.0016 'International Tables Vol C Tables 4.2.6.8 and 6.1.1.4'
H H 0.0000 0.0000 'International Tables Vol C Tables 4.2.6.8 and 6.1.1.4'
N N 0.0061 0.0033 'International Tables Vol C Tables 4.2.6.8 and 6.1.1.4'
F F 0.0171 0.0103 'International Tables Vol C Tables 4.2.6.8 and 6.1.1.4'
B B 0.0013 0.0007 'International Tables Vol C Tables 4.2.6.8 and 6.1.1.4'

loop_
_geom_angle_atom_site_label_1
_geom_angle_atom_site_label_2
_geom_angle_atom_site_label_3
_geom_angle
_geom_angle_site_symmetry_1
_geom_angle_site_symmetry_3
F1 B1 F2 110.19(18) . .
F1 B1 N1 113.46(19) . .
F2 B1 N1 110.41(19) . .
F1 B1 N2 107.20(18) . 3_767
F2 B1 N2 108.06(19) . 3_767
N1 B1 N2 107.29(17) . 3_767
F4 B2 F3 109.99(19) . .
F4 B2 N3 113.81(19) . .
F3 B2 N3 110.89(19) . .
F4 B2 N4 106.72(18) . 3_667
F3 B2 N4 107.49(18) . 3_667
N3 B2 N4 107.63(18) . 3_667
C2 C1 C6 120.6(2) . .
C2 C1 H1 119.7 . .
C6 C1 H1 119.7 . .
C3 C2 C1 120.9(2) . .
C3 C2 H2 119.6 . .
C1 C2 H2 119.6 . .
C2 C3 C4 119.4(2) . .
C2 C3 H3 120.3 . .
C4 C3 H3 120.3 . .
C3 C4 C5 119.9(2) . .
C3 C4 H4 120.1 . .
C5 C4 H4 120.1 . .
C4 C5 C6 121.4(2) . .
C4 C5 H5 119.3 . .
C6 C5 H5 119.3 . .
C5 C6 C1 117.8(2) . .
C5 C6 C7 121.2(2) . .
C1 C6 C7 121.1(2) . .
C10 C7 C8 107.18(19) . .
C10 C7 C6 127.3(2) . .
C8 C7 C6 125.5(2) . .
N1 C8 C7 108.85(19) . .
N1 C8 C9 121.38(19) . .
C7 C8 C9 129.8(2) . .
C8 C9 H9A 109.5 . .
C8 C9 H9B 109.5 . .
H9A C9 H9B 109.5 . .
C8 C9 H9C 109.5 . .
H9A C9 H9C 109.5 . .
H9B C9 H9C 109.5 . .
C7 C10 C12 106.65(19) . .
C7 C10 C11 128.7(2) . .
C12 C10 C11 124.6(2) . .
C10 C11 H11A 109.5 . .
C10 C11 H11B 109.5 . .
H11A C11 H11B 109.5 . .
C10 C11 H11C 109.5 . .
H11A C11 H11C 109.5 . .
H11B C11 H11C 109.5 . .
C13 C12 N1 120.96(19) . .
C13 C12 C10 129.8(2) . .
N1 C12 C10 109.12(19) . .
N2 C13 C12 126.1(2) . .
N2 C13 H13 117.0 . .
C12 C13 H13 117.0 . .
C15 C14 C19 120.9(2) . .
C15 C14 H14 119.6 . .
C19 C14 H14 119.6 . .
C16 C15 C14 120.4(2) . .
C16 C15 H15 119.8 . .
C14 C15 H15 119.8 . .
C15 C16 C17 119.7(2) . .
C15 C16 H16 120.1 . .
C17 C16 H16 120.1 . .
C16 C17 C18 120.2(2) . .
C16 C17 H17 119.9 . .
C18 C17 H17 119.9 . .
C19 C18 C17 120.9(2) . .
C19 C18 H18 119.5 . .
C17 C18 H18 119.5 . .
C18 C19 C14 117.9(2) . .
C18 C19 C20 121.2(2) . .
C14 C19 C20 120.9(2) . .
C23 C20 C21 107.02(19) . .
C23 C20 C19 127.6(2) . .
C21 C20 C19 125.3(2) . .
N3 C21 C20 109.37(19) . .
N3 C21 C22 121.5(2) . .
C20 C21 C22 129.1(2) . .
C21 C22 H22A 109.5 . .
C21 C22 H22B 109.5 . .
H22A C22 H22B 109.5 . .
C21 C22 H22C 109.5 . .
H22A C22 H22C 109.5 . .
H22B C22 H22C 109.5 . .
C20 C23 C25 106.58(19) . .
C20 C23 C24 128.6(2) . .
C25 C23 C24 124.8(2) . .
C23 C24 H24A 109.5 . .
C23 C24 H24B 109.5 . .
H24A C24 H24B 109.5 . .
C23 C24 H24C 109.5 . .
H24A C24 H24C 109.5 . .
H24B C24 H24C 109.5 . .
C26 C25 N3 120.70(19) . .
C26 C25 C23 130.6(2) . .
N3 C25 C23 108.68(18) . .
N4 C26 C25 125.7(2) . .
N4 C26 H26 117.2 . .
C25 C26 H26 117.2 . .
C8 N1 C12 108.19(17) . .
C8 N1 B1 129.48(18) . .
C12 N1 B1 121.78(18) . .
C13 N2 N2 117.4(2) . 3_767
C13 N2 B1 118.07(17) . 3_767
N2 N2 B1 123.8(2) 3_767 3_767
C21 N3 C25 108.34(18) . .
C21 N3 B2 128.64(18) . .
C25 N3 B2 122.35(18) . .
C26 N4 N4 117.9(2) . 3_667
C26 N4 B2 117.75(17) . 3_667
N4 N4 B2 123.7(2) 3_667 3_667

loop_
_geom_bond_atom_site_label_1
_geom_bond_atom_site_label_2
_geom_bond_distance
_geom_bond_site_symmetry_2
B1 F1 1.373(3) .
B1 F2 1.392(3) .
B1 N1 1.529(3) .
B1 N2 1.598(3) 3_767
B2 F4 1.376(3) .
B2 F3 1.392(3) .
B2 N3 1.518(3) .
B2 N4 1.596(3) 3_667
C1 C2 1.386(3) .
C1 C6 1.398(3) .
C1 H1 0.9500 .
C2 C3 1.380(4) .
C2 H2 0.9500 .
C3 C4 1.387(4) .
C3 H3 0.9500 .
C4 C5 1.387(3) .
C4 H4 0.9500 .
C5 C6 1.397(3) .
C5 H5 0.9500 .
C6 C7 1.485(3) .
C7 C10 1.397(3) .
C7 C8 1.421(3) .
C8 N1 1.353(3) .
C8 C9 1.494(3) .
C9 H9A 0.9800 .
C9 H9B 0.9800 .
C9 H9C 0.9800 .
C10 C12 1.402(3) .
C10 C11 1.501(3) .
C11 H11A 0.9800 .
C11 H11B 0.9800 .
C11 H11C 0.9800 .
C12 C13 1.380(3) .
C12 N1 1.386(3) .
C13 N2 1.324(3) .
C13 H13 0.9500 .
C14 C15 1.383(3) .
C14 C19 1.401(3) .
C14 H14 0.9500 .
C15 C16 1.378(4) .
C15 H15 0.9500 .
C16 C17 1.380(4) .
C16 H16 0.9500 .
C17 C18 1.391(3) .
C17 H17 0.9500 .
C18 C19 1.391(3) .
C18 H18 0.9500 .
C19 C20 1.477(3) .
C20 C23 1.406(3) .
C20 C21 1.414(3) .
C21 N3 1.349(3) .
C21 C22 1.494(3) .
C22 H22A 0.9800 .
C22 H22B 0.9800 .
C22 H22C 0.9800 .
C23 C25 1.408(3) .
C23 C24 1.500(3) .
C24 H24A 0.9800 .
C24 H24B 0.9800 .
C24 H24C 0.9800 .
C25 C26 1.382(3) .
C25 N3 1.391(3) .
C26 N4 1.325(3) .
C26 H26 0.9500 .
N2 N2 1.402(3) 3_767
N4 N4 1.399(3) 3_667
